data_7055538
loop_
_publ_author_name
'Nandy, Abhishek'
'Samanta, Tapastaru'
'Mallick, Sumana'
'Mitra, Partha'
'Seth, Saikat Kumar'
'Saha, Krishna Das'
'Al-Deyab, Salem S.'
'Dinda, Joydev'

_publ_section_title
;
 Synthesis of gold(iii) \\leftarrow gold(i)--NHC through
 disproportionation: the role of gold(i)--NHC in the induction of
 apoptosis in HepG2 cells
;
_journal_issue 7
_journal_name_full 'New J. Chem.'
_journal_page_first 6289
_journal_paper_doi 10.1039/C5NJ02979A
_journal_volume 40
_journal_year 2016
_chemical_formula_moiety 'C13 H11 Au Cl3 N3'
_chemical_formula_sum 'C13 H11 Au Cl3 N3'
_chemical_formula_weight 512.56
_chemical_name_systematic
;
 ?
;
_space_group_IT_number 2
_symmetry_cell_setting triclinic
_symmetry_space_group_name_Hall '-P 1'
_symmetry_space_group_name_H-M 'P -1'
_atom_sites_solution_hydrogens geom
_atom_sites_solution_primary direct
_atom_sites_solution_secondary difmap
_audit_block_doi 10.5517/cczk19v
_audit_creation_method SHELXL-97
_audit_update_record
;
2016-03-01 deposited with the CCDC.
2016-05-05 downloaded from the CCDC.
;
_cell_angle_alpha 115.506(2)
_cell_angle_beta 92.671(2)
_cell_angle_gamma 96.763(2)
_cell_formula_units_Z 2
_cell_length_a 7.8357(9)
_cell_length_b 9.7387(11)
_cell_length_c 11.0588(12)
_cell_measurement_reflns_used 1838
_cell_measurement_temperature 293(2)
_cell_measurement_theta_max 25.0
_cell_measurement_theta_min 1.5
_cell_volume 751.88(15)
_computing_cell_refinement 'APEX2(Bruker,2007)and SAINT (Bruker,2007)'
_computing_data_collection 'APEX2 (Bruker, 2007)'
_computing_data_reduction 'SAINT(Bruker,2007)and XPREP(Bruker,2007)'
_computing_molecular_graphics
;    
ORTEP-3 for Windows (Farrugia, 1997), DIAMOND (Brandenburg,
1999) and Mercury (Macrae <i>et al.</i>, 2006)
;
_computing_publication_material 'PLATON (Spek, 2009)'
_computing_structure_refinement 'SHELXL-97 (Sheldrick, 1997)'
_computing_structure_solution 'SHELXS97 (Sheldrick, 2008)'
_diffrn_ambient_temperature 293(2)
_diffrn_measured_fraction_theta_full 0.885
_diffrn_measured_fraction_theta_max 0.885
_diffrn_measurement_device_type 'BRUKER SMART APEX II CCD AREA DETECTOR'
_diffrn_measurement_method 'OMEGA SCAN'
_diffrn_radiation_monochromator graphite
_diffrn_radiation_source 'fine-focus sealed tube'
_diffrn_radiation_type MoK\a
_diffrn_radiation_wavelength 0.71073
_diffrn_reflns_av_R_equivalents 0.0295
_diffrn_reflns_av_unetI/netI 0.0415
_diffrn_reflns_limit_h_max 10
_diffrn_reflns_limit_h_min -10
_diffrn_reflns_limit_k_max 13
_diffrn_reflns_limit_k_min -12
_diffrn_reflns_limit_l_max 14
_diffrn_reflns_limit_l_min -14
_diffrn_reflns_number 8614
_diffrn_reflns_theta_full 29.35
_diffrn_reflns_theta_max 29.35
_diffrn_reflns_theta_min 2.05
_exptl_absorpt_coefficient_mu 10.307
_exptl_absorpt_correction_T_max 0.54
_exptl_absorpt_correction_T_min 0.21
_exptl_absorpt_correction_type multi-scan
_exptl_absorpt_process_details SADABS
_exptl_crystal_colour 'orange red'
_exptl_crystal_density_diffrn 2.264
_exptl_crystal_density_method 'not measured'
_exptl_crystal_description needle
_exptl_crystal_F_000 480
_exptl_crystal_size_max 0.19
_exptl_crystal_size_mid 0.13
_exptl_crystal_size_min 0.06
_refine_diff_density_max 0.547
_refine_diff_density_min -1.046
_refine_diff_density_rms 0.133
_refine_ls_extinction_method none
_refine_ls_goodness_of_fit_ref 1.038
_refine_ls_hydrogen_treatment constr
_refine_ls_matrix_type full
_refine_ls_number_parameters 182
_refine_ls_number_reflns 3658
_refine_ls_number_restraints 0
_refine_ls_restrained_S_all 1.038
_refine_ls_R_factor_all 0.0345
_refine_ls_R_factor_gt 0.0269
_refine_ls_shift/su_max 0.001
_refine_ls_shift/su_mean 0.000
_refine_ls_structure_factor_coef Fsqd
_refine_ls_weighting_details 'calc w=1/[\s^2^(Fo^2^)+(0.0173P)^2^+0.0000P] where P=(Fo^2^+2Fc^2^)/3'
_refine_ls_weighting_scheme calc
_refine_ls_wR_factor_gt 0.0487
_refine_ls_wR_factor_ref 0.0508
_reflns_number_gt 3179
_reflns_number_total 3658
_reflns_threshold_expression >2sigma(I)
_cod_data_source_file c5nj02979a2.cif
_cod_data_source_block complex-4-revised
_cod_depositor_comments
;
The following automatic conversions were performed:

'_symmetry_cell_setting' value 'Triclinic' changed to 'triclinic'
according to
/usr/data/users/saulius/crontab/automatic-downloads/rss-feeds/RSC/lib/dictionaries/cif_core.dic
dictionary named 'cif_core.dic' version 2.4.2 from 2011-04-26.

Automatic conversion script
Id: cif_fix_values 4268 2015-11-12 08:31:59Z antanas 

 Adding full bibliography for 7055538--7055540.cif.
;
_cod_original_sg_symbol_H-M P-1
_cod_database_code 7055538

loop_
_symmetry_equiv_pos_as_xyz
'x, y, z'
'-x, -y, -z'

loop_
_atom_site_label
_atom_site_type_symbol
_atom_site_fract_x
_atom_site_fract_y
_atom_site_fract_z
_atom_site_U_iso_or_equiv
_atom_site_adp_type
_atom_site_occupancy
_atom_site_symmetry_multiplicity
_atom_site_calc_flag
_atom_site_refinement_flags
Au1 Au 0.22459(2) 0.209910(17) 0.642842(16) 0.03210(6) Uani 1 1 d .
Cl2 Cl -0.06814(15) 0.20342(14) 0.61545(14) 0.0540(3) Uani 1 1 d .
Cl3 Cl 0.51622(14) 0.20995(13) 0.65125(13) 0.0500(3) Uani 1 1 d .
C7 C 0.2544(5) 0.3243(4) 0.5308(4) 0.0312(9) Uani 1 1 d .
N2 N 0.2378(4) 0.4731(4) 0.5701(3) 0.0328(8) Uani 1 1 d .
N1 N 0.2996(4) 0.2718(4) 0.4047(3) 0.0338(8) Uani 1 1 d .
C5 C 0.3118(5) 0.3907(5) 0.3641(4) 0.0378(10) Uani 1 1 d .
C6 C 0.2731(5) 0.5159(5) 0.4686(4) 0.0395(10) Uani 1 1 d .
H6 H 0.2706 0.6127 0.4718 0.047 Uiso 1 1 calc R
C8 C 0.1952(5) 0.5735(4) 0.7009(4) 0.0339(9) Uani 1 1 d .
C9 C 0.1253(6) 0.7032(5) 0.7215(5) 0.0456(11) Uani 1 1 d .
H9 H 0.1049 0.7314 0.6523 0.055 Uiso 1 1 calc R
C12 C 0.1912(6) 0.6112(5) 0.9190(5) 0.0448(11) Uani 1 1 d .
C11 C 0.1163(6) 0.7447(5) 0.9496(5) 0.0553(13) Uani 1 1 d .
H11 H 0.0871 0.8016 1.0358 0.066 Uiso 1 1 calc R
C10 C 0.0871(7) 0.7895(5) 0.8501(6) 0.0572(14) Uani 1 1 d .
H10 H 0.0409 0.8795 0.8696 0.069 Uiso 1 1 calc R
C4 C 0.3593(6) 0.3557(6) 0.2329(5) 0.0512(12) Uani 1 1 d .
H4 H 0.3677 0.4312 0.2023 0.061 Uiso 1 1 calc R
C1 C 0.3360(6) 0.1250(5) 0.3220(5) 0.0456(11) Uani 1 1 d .
H1 H 0.3278 0.0483 0.3512 0.055 Uiso 1 1 calc R
N3 N 0.2293(4) 0.5279(4) 0.7949(3) 0.0363(8) Uani 1 1 d .
C2 C 0.3828(6) 0.0976(6) 0.2002(5) 0.0569(13) Uani 1 1 d .
H2 H 0.4098 0.0013 0.1445 0.068 Uiso 1 1 calc R
C3 C 0.3919(6) 0.2159(7) 0.1537(5) 0.0590(14) Uani 1 1 d .
H3 H 0.4210 0.1938 0.0674 0.071 Uiso 1 1 calc R
C13 C 0.2355(8) 0.5582(7) 1.0230(5) 0.0691(16) Uani 1 1 d .
H13A H 0.2034 0.4486 0.9859 0.104 Uiso 1 1 calc R
H13B H 0.1741 0.6071 1.0997 0.104 Uiso 1 1 calc R
H13C H 0.3577 0.5848 1.0504 0.104 Uiso 1 1 calc R
Cl1 Cl 0.1985(2) 0.09186(16) 0.78396(14) 0.0646(4) Uani 1 1 d .

loop_
_atom_site_aniso_label
_atom_site_aniso_U_11
_atom_site_aniso_U_22
_atom_site_aniso_U_33
_atom_site_aniso_U_23
_atom_site_aniso_U_13
_atom_site_aniso_U_12
Au1 0.03792(10) 0.02965(9) 0.03384(10) 0.01776(7) 0.00704(6) 0.00774(6)
Cl2 0.0369(6) 0.0586(7) 0.0747(9) 0.0362(7) 0.0120(6) 0.0081(5)
Cl3 0.0400(6) 0.0526(7) 0.0629(8) 0.0294(6) 0.0023(5) 0.0124(5)
C7 0.027(2) 0.035(2) 0.037(2) 0.0213(19) 0.0035(17) 0.0047(17)
N2 0.0360(19) 0.0332(18) 0.0347(19) 0.0204(16) 0.0038(15) 0.0040(15)
N1 0.0367(19) 0.0377(19) 0.0304(19) 0.0183(16) 0.0041(15) 0.0047(15)
C5 0.037(2) 0.045(3) 0.040(3) 0.027(2) 0.0029(19) 0.0003(19)
C6 0.039(2) 0.040(2) 0.048(3) 0.029(2) -0.001(2) 0.0012(19)
C8 0.030(2) 0.030(2) 0.041(2) 0.0160(19) 0.0027(18) -0.0001(17)
C9 0.043(3) 0.037(2) 0.061(3) 0.025(2) 0.009(2) 0.007(2)
C12 0.044(3) 0.040(3) 0.039(3) 0.010(2) 0.002(2) -0.004(2)
C11 0.057(3) 0.041(3) 0.052(3) 0.006(2) 0.022(3) 0.000(2)
C10 0.061(3) 0.031(2) 0.076(4) 0.017(3) 0.024(3) 0.012(2)
C4 0.046(3) 0.073(4) 0.046(3) 0.039(3) 0.006(2) 0.002(2)
C1 0.049(3) 0.038(2) 0.043(3) 0.011(2) 0.012(2) 0.011(2)
N3 0.041(2) 0.0315(18) 0.0312(19) 0.0094(16) 0.0020(16) 0.0044(15)
C2 0.054(3) 0.059(3) 0.042(3) 0.008(3) 0.012(2) 0.003(3)
C3 0.055(3) 0.083(4) 0.042(3) 0.031(3) 0.014(2) 0.003(3)
C13 0.083(4) 0.086(4) 0.036(3) 0.024(3) 0.007(3) 0.014(3)
Cl1 0.0921(10) 0.0648(8) 0.0649(9) 0.0507(7) 0.0230(7) 0.0213(7)

loop_
_atom_type_symbol
_atom_type_description
_atom_type_scat_dispersion_real
_atom_type_scat_dispersion_imag
_atom_type_scat_source
C C 0.0033 0.0016 'International Tables Vol C Tables 4.2.6.8 and 6.1.1.4'
H H 0.0000 0.0000 'International Tables Vol C Tables 4.2.6.8 and 6.1.1.4'
N N 0.0061 0.0033 'International Tables Vol C Tables 4.2.6.8 and 6.1.1.4'
Cl Cl 0.1484 0.1585 'International Tables Vol C Tables 4.2.6.8 and 6.1.1.4'
Au Au -2.0133 8.8022 'International Tables Vol C Tables 4.2.6.8 and 6.1.1.4'

loop_
_geom_angle_atom_site_label_1
_geom_angle_atom_site_label_2
_geom_angle_atom_site_label_3
_geom_angle
C7 Au1 Cl3 87.41(11)
C7 Au1 Cl2 89.32(11)
Cl3 Au1 Cl2 175.22(5)
C7 Au1 Cl1 176.34(12)
Cl3 Au1 Cl1 91.45(5)
Cl2 Au1 Cl1 92.02(5)
N1 C7 N2 106.4(3)
N1 C7 Au1 127.7(3)
N2 C7 Au1 125.9(3)
C7 N2 C6 110.4(3)
C7 N2 C8 124.4(3)
C6 N2 C8 125.2(3)
C7 N1 C1 128.0(4)
C7 N1 C5 109.6(3)
C1 N1 C5 122.3(4)
C6 C5 N1 106.5(4)
C6 C5 C4 136.1(4)
N1 C5 C4 117.4(4)
C5 C6 N2 107.0(4)
C5 C6 H6 126.5
N2 C6 H6 126.5
N3 C8 C9 124.9(4)
N3 C8 N2 113.8(3)
C9 C8 N2 121.2(4)
C8 C9 C10 116.2(5)
C8 C9 H9 121.9
C10 C9 H9 121.9
N3 C12 C11 120.6(4)
N3 C12 C13 117.1(4)
C11 C12 C13 122.3(5)
C10 C11 C12 118.7(4)
C10 C11 H11 120.6
C12 C11 H11 120.6
C11 C10 C9 120.8(4)
C11 C10 H10 119.6
C9 C10 H10 119.6
C3 C4 C5 120.4(5)
C3 C4 H4 119.8
C5 C4 H4 119.8
C2 C1 N1 118.4(4)
C2 C1 H1 120.8
N1 C1 H1 120.8
C8 N3 C12 118.6(4)
C1 C2 C3 120.8(5)
C1 C2 H2 119.6
C3 C2 H2 119.6
C4 C3 C2 120.8(5)
C4 C3 H3 119.6
C2 C3 H3 119.6
C12 C13 H13A 109.5
C12 C13 H13B 109.5
H13A C13 H13B 109.5
C12 C13 H13C 109.5
H13A C13 H13C 109.5
H13B C13 H13C 109.5

loop_
_geom_bond_atom_site_label_1
_geom_bond_atom_site_label_2
_geom_bond_distance
Au1 C7 1.996(4)
Au1 Cl3 2.2826(12)
Au1 Cl2 2.2895(12)
Au1 Cl1 2.3062(12)
C7 N1 1.344(5)
C7 N2 1.347(5)
N2 C6 1.385(5)
N2 C8 1.436(5)
N1 C1 1.399(5)
N1 C5 1.406(5)
C5 C6 1.350(6)
C5 C4 1.419(6)
C6 H6 0.9300
C8 N3 1.323(5)
C8 C9 1.369(6)
C9 C10 1.374(7)
C9 H9 0.9300
C12 N3 1.330(5)
C12 C11 1.403(6)
C12 C13 1.492(7)
C11 C10 1.366(7)
C11 H11 0.9300
C10 H10 0.9300
C4 C3 1.327(7)
C4 H4 0.9300
C1 C2 1.334(6)
C1 H1 0.9300
C2 C3 1.446(7)
C2 H2 0.9300
C3 H3 0.9300
C13 H13A 0.9600
C13 H13B 0.9600
C13 H13C 0.9600
